data_4032057
loop_
_publ_author_name
'Mal, Abhijit'
'Sayyad, Masthanvali'
'Wani, Imtiyaz Ahmad'
'Ghorai, Manas K.'

_publ_section_title
;
 Domino Ring-Opening Cyclization of Activated Aziridines with Indoles:
 Synthesis of Chiral Hexahydropyrroloindoles.
;
_journal_issue 1
_journal_name_full 'The Journal of organic chemistry'
_journal_page_first 4
_journal_page_last 11
_journal_paper_doi 10.1021/acs.joc.6b01731
_journal_volume 82
_journal_year 2017
_chemical_formula_moiety 'C24 H24 N2 O2 S'
_chemical_formula_sum 'C24 H24 N2 O2 S'
_chemical_formula_weight 404.51
_chemical_name_systematic
;
 ?
;
_space_group_IT_number 61
_symmetry_cell_setting orthorhombic
_symmetry_space_group_name_Hall '-P 2ac 2ab'
_symmetry_space_group_name_H-M 'P b c a'
_atom_sites_solution_hydrogens geom
_atom_sites_solution_primary direct
_atom_sites_solution_secondary difmap
_audit_creation_method SHELXL-97
_cell_angle_alpha 90.00
_cell_angle_beta 90.00
_cell_angle_gamma 90.00
_cell_formula_units_Z 8
_cell_length_a 19.0544(13)
_cell_length_b 10.7505(8)
_cell_length_c 19.7580(14)
_cell_measurement_temperature 100(2)
_cell_measurement_theta_max 28.32
_cell_measurement_theta_min 2.38
_cell_volume 4047.3(5)
_computing_cell_refinement 'Bruker SMART'
_computing_data_collection 'Bruker SMART APEX'
_computing_data_reduction 'Bruker SAINT PLUS'
_computing_molecular_graphics 'Ortep-3 for Windows (Farrugia, 1997)'
_computing_publication_material 'WinGX publication routines (Farrugia, 1999)'
_computing_structure_refinement 'SHELXL-97 (Sheldrick, 1997)'
_computing_structure_solution 'SIR97(Altomare, et. al. 1999)'
_diffrn_ambient_temperature 100(2)
_diffrn_measured_fraction_theta_full 0.952
_diffrn_measured_fraction_theta_max 0.952
_diffrn_measurement_device_type 'CCD area detector'
_diffrn_measurement_method 'phi and omega scans'
_diffrn_radiation_monochromator graphite
_diffrn_radiation_source 'fine-focus sealed tube'
_diffrn_radiation_type MoK\a
_diffrn_radiation_wavelength 0.71073
_diffrn_reflns_av_R_equivalents 0.0600
_diffrn_reflns_av_sigmaI/netI 0.0516
_diffrn_reflns_limit_h_max 23
_diffrn_reflns_limit_h_min -24
_diffrn_reflns_limit_k_max 12
_diffrn_reflns_limit_k_min -14
_diffrn_reflns_limit_l_max 24
_diffrn_reflns_limit_l_min -25
_diffrn_reflns_number 23721
_diffrn_reflns_theta_full 28.32
_diffrn_reflns_theta_max 28.32
_diffrn_reflns_theta_min 2.06
_exptl_absorpt_coefficient_mu 0.183
_exptl_absorpt_correction_T_max 0.982
_exptl_absorpt_correction_T_min 0.964
_exptl_absorpt_correction_type empirical
_exptl_absorpt_process_details SADABS
_exptl_crystal_colour white
_exptl_crystal_density_diffrn 1.328
_exptl_crystal_density_method 'not measured'
_exptl_crystal_description block
_exptl_crystal_F_000 1712
_exptl_crystal_size_max 0.20
_exptl_crystal_size_mid 0.20
_exptl_crystal_size_min 0.10
_refine_diff_density_max 0.503
_refine_diff_density_min -0.435
_refine_diff_density_rms 0.082
_refine_ls_extinction_method none
_refine_ls_goodness_of_fit_ref 1.050
_refine_ls_hydrogen_treatment mixed
_refine_ls_matrix_type full
_refine_ls_number_parameters 358
_refine_ls_number_reflns 4798
_refine_ls_number_restraints 0
_refine_ls_restrained_S_all 1.050
_refine_ls_R_factor_all 0.0863
_refine_ls_R_factor_gt 0.0553
_refine_ls_shift/su_max 0.012
_refine_ls_shift/su_mean 0.002
_refine_ls_structure_factor_coef Fsqd
_refine_ls_weighting_details 'calc w=1/[\s^2^(Fo^2^)+(0.0844P)^2^+2.2759P] where P=(Fo^2^+2Fc^2^)/3'
_refine_ls_weighting_scheme calc
_refine_ls_wR_factor_gt 0.1335
_refine_ls_wR_factor_ref 0.1637
_reflns_number_gt 3383
_reflns_number_total 4798
_reflns_threshold_expression >2sigma(I)
_cod_data_source_file jo6b01731_si_002.cif
_cod_data_source_block 12mard
_cod_depositor_comments 'Adding full bibliography for 4032057--4032058.cif.'
_cod_original_sg_symbol_H-M pbca
_cod_database_code 4032057

loop_
_symmetry_equiv_pos_as_xyz
'x, y, z'
'-x+1/2, -y, z+1/2'
'x+1/2, -y+1/2, -z'
'-x, y+1/2, -z+1/2'
'-x, -y, -z'
'x-1/2, y, -z-1/2'
'-x-1/2, y-1/2, z'
'x, -y-1/2, z-1/2'

loop_
_atom_site_label
_atom_site_type_symbol
_atom_site_fract_x
_atom_site_fract_y
_atom_site_fract_z
_atom_site_U_iso_or_equiv
_atom_site_adp_type
_atom_site_occupancy
_atom_site_symmetry_multiplicity
_atom_site_calc_flag
S1 S 0.51611(3) 0.06728(5) 0.76012(3) 0.01998(18) Uani 1 1 d
O2 O 0.47685(8) -0.01543(16) 0.80275(8) 0.0249(4) Uani 1 1 d
O1 O 0.54513(9) 0.17803(16) 0.78959(8) 0.0275(4) Uani 1 1 d
N2 N 0.46529(10) 0.09859(18) 0.69732(10) 0.0221(4) Uani 1 1 d
N1 N 0.37759(10) -0.06813(18) 0.68022(10) 0.0214(4) Uani 1 1 d
C11 C 0.48259(12) 0.1936(2) 0.64594(12) 0.0219(5) Uani 1 1 d
C17 C 0.45350(12) 0.3200(2) 0.51418(12) 0.0226(5) Uani 1 1 d
C10 C 0.41075(12) 0.2498(2) 0.63061(11) 0.0203(5) Uani 1 1 d
C6 C 0.36670(11) 0.0392(2) 0.57977(11) 0.0183(5) Uani 1 1 d
C8 C 0.39013(12) 0.0614(2) 0.69694(12) 0.0200(5) Uani 1 1 d
C4 C 0.37982(12) -0.1854(2) 0.57048(12) 0.0226(5) Uani 1 1 d
C7 C 0.36074(12) 0.1362(2) 0.63545(11) 0.0194(5) Uani 1 1 d
C12 C 0.40558(12) 0.3285(2) 0.56750(11) 0.0200(5) Uani 1 1 d
C21 C 0.70110(13) -0.1506(2) 0.67555(12) 0.0259(5) Uani 1 1 d
C2 C 0.36140(13) -0.0583(2) 0.47056(13) 0.0247(5) Uani 1 1 d
C18 C 0.58801(12) -0.0143(2) 0.72476(11) 0.0206(5) Uani 1 1 d
C9 C 0.28361(13) 0.1719(2) 0.64552(13) 0.0244(5) Uani 1 1 d
C3 C 0.37213(12) -0.1732(2) 0.50077(12) 0.0243(5) Uani 1 1 d
C19 C 0.57583(13) -0.1160(2) 0.68266(12) 0.0247(5) Uani 1 1 d
C13 C 0.35094(14) 0.4139(2) 0.56138(13) 0.0276(6) Uani 1 1 d
C20 C 0.63266(14) -0.1833(2) 0.65914(12) 0.0276(5) Uani 1 1 d
C15 C 0.39204(13) 0.4775(2) 0.45144(13) 0.0272(5) Uani 1 1 d
C23 C 0.65528(13) 0.0197(2) 0.74246(13) 0.0266(5) Uani 1 1 d
C22 C 0.71146(14) -0.0490(3) 0.71797(14) 0.0299(6) Uani 1 1 d
C5 C 0.37645(11) -0.0783(2) 0.60916(11) 0.0203(5) Uani 1 1 d
C16 C 0.44742(13) 0.3950(2) 0.45743(12) 0.0251(5) Uani 1 1 d
C14 C 0.34335(14) 0.4869(2) 0.50348(13) 0.0295(6) Uani 1 1 d
C30 C 0.76211(17) -0.2224(3) 0.64694(18) 0.0397(7) Uani 1 1 d
C1 C 0.35798(12) 0.0493(2) 0.51061(12) 0.0208(5) Uani 1 1 d
H8 H 0.3545(12) -0.051(2) 0.4206(13) 0.017(6) Uiso 1 1 d
H9 H 0.3507(13) 0.130(3) 0.4905(13) 0.026(7) Uiso 1 1 d
H22 H 0.5170(14) 0.255(3) 0.6638(13) 0.026(7) Uiso 1 1 d
H4 H 0.4793(13) 0.389(2) 0.4224(13) 0.022(7) Uiso 1 1 d
H12 H 0.2557(14) 0.099(3) 0.6536(13) 0.024(6) Uiso 1 1 d
H1 H 0.3171(14) 0.418(2) 0.5982(14) 0.026(7) Uiso 1 1 d
H21 H 0.3971(13) 0.306(2) 0.6691(13) 0.025(7) Uiso 1 1 d
H28 H 0.5292(14) -0.137(3) 0.6681(13) 0.028(7) Uiso 1 1 d
H5 H 0.4911(13) 0.264(2) 0.5153(12) 0.018(6) Uiso 1 1 d
H6 H 0.3885(14) -0.262(3) 0.5912(14) 0.029(7) Uiso 1 1 d
H10 H 0.2782(14) 0.232(3) 0.6822(14) 0.033(7) Uiso 1 1 d
H2 H 0.3044(16) 0.546(3) 0.5014(16) 0.042(8) Uiso 1 1 d
H27 H 0.6218(15) -0.254(3) 0.6274(15) 0.041(8) Uiso 1 1 d
H7 H 0.3748(14) -0.247(3) 0.4729(14) 0.035(7) Uiso 1 1 d
H25 H 0.6608(15) 0.092(3) 0.7702(16) 0.041(8) Uiso 1 1 d
H11 H 0.2642(15) 0.210(3) 0.6060(16) 0.043(8) Uiso 1 1 d
H23 H 0.5049(14) 0.153(3) 0.6061(14) 0.031(7) Uiso 1 1 d
H20 H 0.3992(14) -0.124(2) 0.7033(13) 0.021(7) Uiso 1 1 d
H26 H 0.7561(16) -0.032(3) 0.7310(14) 0.038(8) Uiso 1 1 d
H3 H 0.3870(14) 0.530(3) 0.4107(14) 0.029(7) Uiso 1 1 d
H40 H 0.3692(13) 0.084(2) 0.7408(13) 0.018(6) Uiso 1 1 d
H31 H 0.7490(15) -0.312(3) 0.6374(15) 0.043(9) Uiso 1 1 d
H32 H 0.804(2) -0.206(3) 0.6725(18) 0.059(10) Uiso 1 1 d
H30 H 0.773(2) -0.189(4) 0.605(2) 0.073(12) Uiso 1 1 d

loop_
_atom_site_aniso_label
_atom_site_aniso_U_11
_atom_site_aniso_U_22
_atom_site_aniso_U_33
_atom_site_aniso_U_23
_atom_site_aniso_U_13
_atom_site_aniso_U_12
S1 0.0231(3) 0.0192(3) 0.0176(3) -0.0014(2) -0.0028(2) 0.0015(2)
O2 0.0298(9) 0.0260(9) 0.0189(8) 0.0019(7) 0.0014(7) 0.0019(7)
O1 0.0322(9) 0.0227(9) 0.0276(9) -0.0065(7) -0.0088(7) 0.0023(7)
N2 0.0213(10) 0.0226(10) 0.0223(10) 0.0053(8) -0.0019(8) -0.0019(8)
N1 0.0247(10) 0.0194(11) 0.0200(10) 0.0015(8) -0.0019(8) 0.0006(8)
C11 0.0222(12) 0.0233(12) 0.0202(11) 0.0019(9) -0.0013(9) -0.0018(10)
C17 0.0234(12) 0.0210(12) 0.0234(12) 0.0004(9) -0.0018(9) 0.0003(9)
C10 0.0226(12) 0.0182(11) 0.0201(11) -0.0004(9) 0.0023(9) 0.0004(9)
C6 0.0153(10) 0.0193(11) 0.0202(11) 0.0000(9) -0.0015(8) -0.0010(8)
C8 0.0194(11) 0.0218(12) 0.0187(11) -0.0012(9) 0.0005(9) -0.0023(9)
C4 0.0232(11) 0.0171(12) 0.0274(13) 0.0010(10) -0.0006(9) -0.0012(9)
C7 0.0213(11) 0.0188(11) 0.0180(11) -0.0009(9) 0.0005(8) 0.0005(9)
C12 0.0239(11) 0.0157(11) 0.0205(11) -0.0008(9) -0.0029(9) -0.0034(9)
C21 0.0303(13) 0.0229(12) 0.0244(12) 0.0036(10) 0.0043(10) 0.0032(10)
C2 0.0252(12) 0.0275(13) 0.0212(12) -0.0022(10) -0.0020(9) -0.0033(10)
C18 0.0251(11) 0.0161(11) 0.0205(11) 0.0023(9) -0.0020(9) -0.0003(9)
C9 0.0225(12) 0.0262(14) 0.0245(13) 0.0011(11) 0.0017(10) -0.0004(10)
C3 0.0232(11) 0.0230(13) 0.0267(12) -0.0059(10) -0.0008(9) -0.0005(9)
C19 0.0274(13) 0.0212(12) 0.0257(12) -0.0006(10) -0.0012(10) -0.0005(10)
C13 0.0327(13) 0.0251(13) 0.0249(13) -0.0007(10) 0.0053(10) 0.0055(10)
C20 0.0364(14) 0.0220(13) 0.0243(13) -0.0008(10) 0.0050(10) -0.0007(10)
C15 0.0346(13) 0.0226(13) 0.0244(13) 0.0056(10) -0.0033(10) -0.0018(10)
C23 0.0286(13) 0.0239(13) 0.0274(13) -0.0019(10) -0.0030(10) -0.0004(10)
C22 0.0223(12) 0.0320(15) 0.0353(14) 0.0013(11) -0.0019(11) 0.0014(10)
C5 0.0171(10) 0.0229(12) 0.0210(11) 0.0012(9) 0.0011(9) -0.0009(9)
C16 0.0293(13) 0.0259(13) 0.0200(12) 0.0008(10) 0.0030(10) -0.0046(10)
C14 0.0349(14) 0.0211(13) 0.0325(14) 0.0055(10) -0.0016(11) 0.0068(11)
C30 0.0373(17) 0.0373(18) 0.0446(18) 0.0026(14) 0.0088(14) 0.0080(13)
C1 0.0229(11) 0.0190(12) 0.0205(11) 0.0004(9) -0.0001(9) -0.0002(9)

loop_
_atom_type_symbol
_atom_type_description
_atom_type_scat_dispersion_real
_atom_type_scat_dispersion_imag
_atom_type_scat_source
C C 0.0033 0.0016 'International Tables Vol C Tables 4.2.6.8 and 6.1.1.4'
H H 0.0000 0.0000 'International Tables Vol C Tables 4.2.6.8 and 6.1.1.4'
N N 0.0061 0.0033 'International Tables Vol C Tables 4.2.6.8 and 6.1.1.4'
O O 0.0106 0.0060 'International Tables Vol C Tables 4.2.6.8 and 6.1.1.4'
S S 0.1246 0.1234 'International Tables Vol C Tables 4.2.6.8 and 6.1.1.4'

loop_
_geom_angle_atom_site_label_1
_geom_angle_atom_site_label_2
_geom_angle_atom_site_label_3
_geom_angle
O2 S1 O1 118.45(10)
O2 S1 N2 105.57(10)
O1 S1 N2 111.77(10)
O2 S1 C18 109.14(10)
O1 S1 C18 105.84(11)
N2 S1 C18 105.37(11)
C11 N2 C8 113.41(18)
C11 N2 S1 122.69(16)
C8 N2 S1 121.81(15)
C5 N1 C8 107.72(19)
N2 C11 C10 102.11(18)
C16 C17 C12 121.2(2)
C12 C10 C11 116.36(19)
C12 C10 C7 116.85(18)
C11 C10 C7 103.13(18)
C1 C6 C5 119.8(2)
C1 C6 C7 130.8(2)
C5 C6 C7 109.17(19)
N1 C8 N2 114.69(19)
N1 C8 C7 104.97(18)
N2 C8 C7 102.18(17)
C5 C4 C3 117.6(2)
C6 C7 C9 109.72(19)
C6 C7 C10 116.69(18)
C9 C7 C10 113.61(19)
C6 C7 C8 100.54(17)
C9 C7 C8 111.84(19)
C10 C7 C8 103.48(17)
C13 C12 C17 117.8(2)
C13 C12 C10 119.3(2)
C17 C12 C10 122.9(2)
C20 C21 C22 118.2(2)
C20 C21 C30 120.5(2)
C22 C21 C30 121.3(2)
C3 C2 C1 119.9(2)
C23 C18 C19 121.0(2)
C23 C18 S1 119.21(19)
C19 C18 S1 119.71(18)
C2 C3 C4 121.7(2)
C20 C19 C18 118.7(2)
C12 C13 C14 121.3(2)
C19 C20 C21 121.6(2)
C16 C15 C14 119.5(2)
C18 C23 C22 119.2(2)
C23 C22 C21 121.2(2)
C4 C5 C6 121.8(2)
C4 C5 N1 128.0(2)
C6 C5 N1 110.1(2)
C15 C16 C17 120.4(2)
C15 C14 C13 119.8(2)
C6 C1 C2 119.2(2)

loop_
_geom_bond_atom_site_label_1
_geom_bond_atom_site_label_2
_geom_bond_distance
S1 O2 1.4353(17)
S1 O1 1.4361(17)
S1 N2 1.610(2)
S1 C18 1.770(2)
N2 C11 1.477(3)
N2 C8 1.487(3)
N1 C5 1.408(3)
N1 C8 1.451(3)
C11 C10 1.527(3)
C17 C16 1.386(3)
C17 C12 1.397(3)
C10 C12 1.510(3)
C10 C7 1.552(3)
C6 C1 1.381(3)
C6 C5 1.403(3)
C6 C7 1.520(3)
C8 C7 1.561(3)
C4 C5 1.383(3)
C4 C3 1.391(3)
C7 C9 1.532(3)
C12 C13 1.393(3)
C21 C20 1.389(4)
C21 C22 1.391(4)
C21 C30 1.506(4)
C2 C3 1.387(3)
C2 C1 1.403(3)
C18 C23 1.378(3)
C18 C19 1.393(3)
C19 C20 1.383(3)
C13 C14 1.395(4)
C15 C16 1.383(4)
C15 C14 1.389(4)
C23 C22 1.387(4)
